data_4075848
loop_
_publ_author_name
'Domin, Doris'
'Benito-Garagorri, David'
'Mereiter, Kurt'
'Fr\"ohlich, Johannes'
'Kirchner, Karl'

_publ_section_title
;
 Synthesis and Reactivity of Palladium and Nickel \b-Diimine
 Complexes:&#x00A0; Application as Catalysts for Heck, Suzuki, and Hiyama
 Coupling Reactions&#x2020;
;
_journal_issue 16
_journal_name_full Organometallics
_journal_page_first 3957
_journal_paper_doi 10.1021/om050201h
_journal_volume 24
_journal_year 2005
_chemical_formula_moiety 'C15 H28 Cl2 N2 Pd, C H Cl3'
_chemical_formula_sum 'C16 H29 Cl5 N2 Pd'
_chemical_formula_weight 533.06
_chemical_name_systematic
; 
{N,N'-(1,1-cyclopentylidenemethylidyne)bis(1,1-dimethylethaneamine)}-
dichloro-palladium(II) chloroform solvate
;
_space_group_IT_number 14
_symmetry_cell_setting monoclinic
_symmetry_space_group_name_Hall '-P 2yn'
_symmetry_space_group_name_H-M 'P 1 21/n 1'
_atom_sites_solution_hydrogens geom
_atom_sites_solution_primary direct
_atom_sites_solution_secondary difmap
_audit_creation_method SHELXL-97
_cell_angle_alpha 90.00
_cell_angle_beta 91.6640(10)
_cell_angle_gamma 90.00
_cell_formula_units_Z 4
_cell_length_a 10.8303(7)
_cell_length_b 18.3935(11)
_cell_length_c 11.8584(7)
_cell_measurement_reflns_used 9166
_cell_measurement_temperature 297(2)
_cell_measurement_theta_max 26.86
_cell_measurement_theta_min 2.18
_cell_volume 2361.3(3)
_computing_cell_refinement 'Bruker SAINT'
_computing_data_collection 'Bruker SMART'
_computing_data_reduction 'Bruker SAINT, SADABS, XPREP'
_computing_molecular_graphics 'Bruker SHELXTL'
_computing_publication_material 'Bruker SHELXTL'
_computing_structure_refinement 'SHELXL-97 (Sheldrick, 1997)'
_computing_structure_solution 'SHELXS-97 (Sheldrick, 1997)'
_diffrn_ambient_temperature 297(2)
_diffrn_measured_fraction_theta_full 0.996
_diffrn_measured_fraction_theta_max 0.996
_diffrn_measurement_device_type 'CCD area detector'
_diffrn_measurement_method 'phi and omega scans'
_diffrn_radiation_monochromator graphite
_diffrn_radiation_source 'normal-focus sealed tube'
_diffrn_radiation_type MoK\a
_diffrn_radiation_wavelength 0.71073
_diffrn_reflns_av_R_equivalents 0.0335
_diffrn_reflns_av_sigmaI/netI 0.0267
_diffrn_reflns_limit_h_max 15
_diffrn_reflns_limit_h_min -15
_diffrn_reflns_limit_k_max 25
_diffrn_reflns_limit_k_min -25
_diffrn_reflns_limit_l_max 16
_diffrn_reflns_limit_l_min -16
_diffrn_reflns_number 34950
_diffrn_reflns_theta_full 30.05
_diffrn_reflns_theta_max 30.05
_diffrn_reflns_theta_min 2.04
_diffrn_standards_decay_% 0
_exptl_absorpt_coefficient_mu 1.354
_exptl_absorpt_correction_T_max 1.00
_exptl_absorpt_correction_T_min 0.90
_exptl_absorpt_correction_type multi-scan
_exptl_absorpt_process_details 'Bruker AXS program SADABS, V2.10'
_exptl_crystal_colour yellow
_exptl_crystal_density_diffrn 1.499
_exptl_crystal_density_meas 0
_exptl_crystal_density_method 'not measured'
_exptl_crystal_description block
_exptl_crystal_F_000 1080
_exptl_crystal_size_max 0.35
_exptl_crystal_size_mid 0.25
_exptl_crystal_size_min 0.21
_refine_diff_density_max 1.040
_refine_diff_density_min -0.460
_refine_diff_density_rms 0.071
_refine_ls_extinction_method none
_refine_ls_goodness_of_fit_ref 1.014
_refine_ls_hydrogen_treatment constr
_refine_ls_matrix_type full
_refine_ls_number_parameters 217
_refine_ls_number_reflns 6883
_refine_ls_number_restraints 0
_refine_ls_restrained_S_all 1.014
_refine_ls_R_factor_all 0.0549
_refine_ls_R_factor_gt 0.0408
_refine_ls_shift/su_max 0.004
_refine_ls_shift/su_mean 0.000
_refine_ls_structure_factor_coef Fsqd
_refine_ls_weighting_details 'calc w=1/[\s^2^(Fo^2^)+(0.0492P)^2^+1.4119P] where P=(Fo^2^+2Fc^2^)/3'
_refine_ls_weighting_scheme calc
_refine_ls_wR_factor_gt 0.0960
_refine_ls_wR_factor_ref 0.1032
_reflns_number_gt 5556
_reflns_number_total 6883
_reflns_threshold_expression >2sigma(I)
_cod_data_source_file om050201hsi20050317_092302.cif
_cod_data_source_block compd11a
_cod_depositor_comments
;
The following automatic conversions were performed:

'_symmetry_cell_setting' value 'Monoclinic' changed to 'monoclinic'
according to /home/saulius/struct/CIF-dictionaries/cif_core.dic
dictionary named 'cif_core.dic' version 2.4.1 from 2010-06-29.

Automatic conversion script
Id: cif_fix_values 1715 2011-07-08 13:25:40Z adriana 
;
_cod_original_sg_symbol_H-M P2(1)/n
_cod_database_code 4075848

loop_
_symmetry_equiv_pos_as_xyz
'x, y, z'
'-x+1/2, y+1/2, -z+1/2'
'-x, -y, -z'
'x-1/2, -y-1/2, z-1/2'

loop_
_atom_site_label
_atom_site_type_symbol
_atom_site_fract_x
_atom_site_fract_y
_atom_site_fract_z
_atom_site_U_iso_or_equiv
_atom_site_adp_type
_atom_site_occupancy
_atom_site_symmetry_multiplicity
_atom_site_calc_flag
_atom_site_refinement_flags
Pd Pd 0.766538(18) 0.319237(11) 0.507709(16) 0.04071(7) Uani 1 1 d .
Cl1 Cl 0.64233(9) 0.29619(6) 0.65823(7) 0.0762(3) Uani 1 1 d .
Cl2 Cl 0.92820(7) 0.34255(6) 0.63327(6) 0.0657(2) Uani 1 1 d .
N1 N 0.63130(19) 0.29456(12) 0.39374(19) 0.0420(5) Uani 1 1 d .
N2 N 0.8749(2) 0.32028(13) 0.37162(19) 0.0444(5) Uani 1 1 d .
C1 C 0.6525(3) 0.24023(15) 0.3326(2) 0.0477(6) Uani 1 1 d .
H1 H 0.5887 0.2223 0.2864 0.057 Uiso 1 1 calc R
C2 C 0.7765(3) 0.20288(17) 0.3306(3) 0.0524(7) Uani 1 1 d .
C3 C 0.8707(3) 0.26215(17) 0.3140(2) 0.0506(6) Uani 1 1 d .
H3 H 0.9287 0.2557 0.2585 0.061 Uiso 1 1 calc R
C4 C 0.7805(4) 0.1477(2) 0.2325(4) 0.0788(11) Uani 1 1 d .
H4A H 0.6982 0.1300 0.2133 0.095 Uiso 1 1 calc R
H4B H 0.8145 0.1701 0.1662 0.095 Uiso 1 1 calc R
C5 C 0.8597(6) 0.0882(3) 0.2732(6) 0.129(2) Uani 1 1 d .
H5A H 0.9463 0.1007 0.2677 0.155 Uiso 1 1 calc R
H5B H 0.8434 0.0440 0.2307 0.155 Uiso 1 1 calc R
C6 C 0.8248(6) 0.0791(2) 0.3957(5) 0.1171(19) Uani 1 1 d .
H6A H 0.7496 0.0509 0.4012 0.141 Uiso 1 1 calc R
H6B H 0.8904 0.0550 0.4388 0.141 Uiso 1 1 calc R
C7 C 0.8061(4) 0.15535(19) 0.4377(3) 0.0688(9) Uani 1 1 d .
H7A H 0.8801 0.1728 0.4770 0.083 Uiso 1 1 calc R
H7B H 0.7381 0.1570 0.4891 0.083 Uiso 1 1 calc R
C11 C 0.5089(3) 0.33413(18) 0.3793(3) 0.0600(8) Uani 1 1 d .
C12 C 0.5178(4) 0.4052(2) 0.4454(4) 0.0858(12) Uani 1 1 d .
H12A H 0.5322 0.3948 0.5240 0.129 Uiso 1 1 calc R
H12B H 0.4419 0.4318 0.4356 0.129 Uiso 1 1 calc R
H12C H 0.5848 0.4338 0.4181 0.129 Uiso 1 1 calc R
C13 C 0.4094(3) 0.2849(3) 0.4252(4) 0.0940(14) Uani 1 1 d .
H13A H 0.4058 0.2406 0.3822 0.141 Uiso 1 1 calc R
H13B H 0.3309 0.3091 0.4194 0.141 Uiso 1 1 calc R
H13C H 0.4286 0.2738 0.5028 0.141 Uiso 1 1 calc R
C14 C 0.4860(5) 0.3505(3) 0.2548(4) 0.1022(16) Uani 1 1 d .
H14A H 0.4805 0.3058 0.2133 0.153 Uiso 1 1 calc R
H14B H 0.5530 0.3791 0.2274 0.153 Uiso 1 1 calc R
H14C H 0.4101 0.3771 0.2449 0.153 Uiso 1 1 calc R
C21 C 0.9594(3) 0.38185(19) 0.3385(3) 0.0593(8) Uani 1 1 d .
C22 C 0.9070(4) 0.4506(2) 0.3865(4) 0.0832(12) Uani 1 1 d .
H22A H 0.9065 0.4471 0.4673 0.125 Uiso 1 1 calc R
H22B H 0.8241 0.4574 0.3576 0.125 Uiso 1 1 calc R
H22C H 0.9569 0.4912 0.3653 0.125 Uiso 1 1 calc R
C23 C 1.0880(3) 0.3671(3) 0.3841(4) 0.0862(13) Uani 1 1 d .
H23A H 1.0870 0.3636 0.4648 0.129 Uiso 1 1 calc R
H23B H 1.1416 0.4061 0.3631 0.129 Uiso 1 1 calc R
H23C H 1.1175 0.3223 0.3534 0.129 Uiso 1 1 calc R
C24 C 0.9601(5) 0.3875(3) 0.2093(3) 0.0972(15) Uani 1 1 d .
H24A H 1.0135 0.4265 0.1880 0.146 Uiso 1 1 calc R
H24B H 0.8778 0.3969 0.1806 0.146 Uiso 1 1 calc R
H24C H 0.9894 0.3427 0.1784 0.146 Uiso 1 1 calc R
C1S C 0.7695(4) 0.4084(2) 0.8632(3) 0.0695(9) Uani 1 1 d .
H1S H 0.7795 0.3729 0.8025 0.083 Uiso 1 1 calc R
Cl3 Cl 0.69917(18) 0.48527(8) 0.80633(17) 0.1419(6) Uani 1 1 d .
Cl4 Cl 0.91557(12) 0.42951(8) 0.91993(10) 0.1012(4) Uani 1 1 d .
Cl5 Cl 0.67917(12) 0.36893(8) 0.96651(11) 0.1045(4) Uani 1 1 d .

loop_
_atom_site_aniso_label
_atom_site_aniso_U_11
_atom_site_aniso_U_22
_atom_site_aniso_U_33
_atom_site_aniso_U_23
_atom_site_aniso_U_13
_atom_site_aniso_U_12
Pd 0.04100(11) 0.04034(12) 0.04080(10) -0.00033(8) 0.00122(7) -0.00251(8)
Cl1 0.0663(5) 0.1083(8) 0.0548(4) -0.0054(5) 0.0174(4) -0.0239(5)
Cl2 0.0549(4) 0.0924(6) 0.0491(4) 0.0054(4) -0.0095(3) -0.0080(4)
N1 0.0386(10) 0.0346(11) 0.0527(12) -0.0038(9) -0.0008(9) 0.0006(8)
N2 0.0415(11) 0.0482(13) 0.0434(11) 0.0060(10) 0.0006(9) -0.0028(9)
C1 0.0466(14) 0.0388(15) 0.0575(15) -0.0041(12) -0.0031(11) -0.0019(11)
C2 0.0567(16) 0.0404(15) 0.0602(16) -0.0103(13) 0.0037(13) 0.0069(12)
C3 0.0429(13) 0.0575(18) 0.0515(14) -0.0011(13) 0.0059(11) 0.0069(12)
C4 0.075(2) 0.071(3) 0.090(3) -0.037(2) 0.007(2) 0.0096(19)
C5 0.141(5) 0.072(3) 0.174(6) -0.043(4) -0.005(5) 0.019(3)
C6 0.150(5) 0.044(2) 0.158(5) 0.011(3) 0.027(4) 0.004(3)
C7 0.073(2) 0.0472(18) 0.086(2) 0.0119(17) 0.0024(18) 0.0105(16)
C11 0.0503(16) 0.0506(19) 0.078(2) -0.0128(15) -0.0072(15) 0.0123(13)
C12 0.081(2) 0.053(2) 0.122(3) -0.026(2) -0.011(2) 0.0237(18)
C13 0.0434(18) 0.092(3) 0.147(4) -0.020(3) 0.007(2) -0.0017(19)
C14 0.127(4) 0.082(3) 0.096(3) -0.003(2) -0.038(3) 0.047(3)
C21 0.0563(17) 0.065(2) 0.0565(16) 0.0143(15) 0.0001(13) -0.0180(15)
C22 0.094(3) 0.055(2) 0.100(3) 0.015(2) -0.006(2) -0.024(2)
C23 0.0520(19) 0.119(4) 0.088(3) 0.014(2) 0.0019(17) -0.024(2)
C24 0.117(4) 0.110(4) 0.064(2) 0.028(2) 0.006(2) -0.040(3)
C1S 0.087(2) 0.059(2) 0.0632(19) 0.0003(16) -0.0006(17) 0.0012(18)
Cl3 0.1674(15) 0.0841(9) 0.1731(15) 0.0315(9) -0.0170(12) 0.0311(9)
Cl4 0.1084(8) 0.1117(9) 0.0826(7) 0.0037(6) -0.0123(6) -0.0403(7)
Cl5 0.0956(8) 0.1214(10) 0.0975(8) 0.0064(7) 0.0227(6) -0.0139(7)

loop_
_atom_type_symbol
_atom_type_description
_atom_type_scat_dispersion_real
_atom_type_scat_dispersion_imag
_atom_type_scat_source
C C 0.0033 0.0016 'International Tables Vol C Tables 4.2.6.8 and 6.1.1.4'
H H 0.0000 0.0000 'International Tables Vol C Tables 4.2.6.8 and 6.1.1.4'
N N 0.0061 0.0033 'International Tables Vol C Tables 4.2.6.8 and 6.1.1.4'
Cl Cl 0.1484 0.1585 'International Tables Vol C Tables 4.2.6.8 and 6.1.1.4'
Pd Pd -0.9988 1.0072 'International Tables Vol C Tables 4.2.6.8 and 6.1.1.4'

loop_
_geom_angle_atom_site_label_1
_geom_angle_atom_site_label_2
_geom_angle_atom_site_label_3
_geom_angle
N1 Pd N2 83.95(9)
N1 Pd Cl2 176.73(7)
N2 Pd Cl2 93.78(7)
N1 Pd Cl1 92.79(7)
N2 Pd Cl1 169.90(7)
Cl2 Pd Cl1 89.05(3)
C1 N1 C11 119.3(2)
C1 N1 Pd 115.04(18)
C11 N1 Pd 125.66(18)
C3 N2 C21 120.2(2)
C3 N2 Pd 114.13(19)
C21 N2 Pd 125.63(19)
N1 C1 C2 123.2(2)
N1 C1 H1 118.4
C2 C1 H1 118.4
C1 C2 C3 106.2(2)
C1 C2 C4 110.8(3)
C3 C2 C4 110.0(3)
C1 C2 C7 113.8(3)
C3 C2 C7 112.7(3)
C4 C2 C7 103.6(3)
N2 C3 C2 123.5(3)
N2 C3 H3 118.3
C2 C3 H3 118.3
C5 C4 C2 105.7(4)
C5 C4 H4A 110.6
C2 C4 H4A 110.6
C5 C4 H4B 110.6
C2 C4 H4B 110.6
H4A C4 H4B 108.7
C4 C5 C6 103.7(4)
C4 C5 H5A 111.0
C6 C5 H5A 111.0
C4 C5 H5B 111.0
C6 C5 H5B 111.0
H5A C5 H5B 109.0
C7 C6 C5 104.7(4)
C7 C6 H6A 110.8
C5 C6 H6A 110.8
C7 C6 H6B 110.8
C5 C6 H6B 110.8
H6A C6 H6B 108.9
C6 C7 C2 106.1(4)
C6 C7 H7A 110.5
C2 C7 H7A 110.5
C6 C7 H7B 110.5
C2 C7 H7B 110.5
H7A C7 H7B 108.7
N1 C11 C13 107.4(3)
N1 C11 C14 108.8(3)
C13 C11 C14 111.6(4)
N1 C11 C12 108.1(3)
C13 C11 C12 111.2(3)
C14 C11 C12 109.6(3)
C11 C12 H12A 109.5
C11 C12 H12B 109.5
H12A C12 H12B 109.5
C11 C12 H12C 109.5
H12A C12 H12C 109.5
H12B C12 H12C 109.5
C11 C13 H13A 109.5
C11 C13 H13B 109.5
H13A C13 H13B 109.5
C11 C13 H13C 109.5
H13A C13 H13C 109.5
H13B C13 H13C 109.5
C11 C14 H14A 109.5
C11 C14 H14B 109.5
H14A C14 H14B 109.5
C11 C14 H14C 109.5
H14A C14 H14C 109.5
H14B C14 H14C 109.5
C23 C21 C22 111.8(3)
C23 C21 N2 109.4(3)
C22 C21 N2 107.1(3)
C23 C21 C24 109.8(3)
C22 C21 C24 109.5(3)
N2 C21 C24 109.3(3)
C21 C22 H22A 109.5
C21 C22 H22B 109.5
H22A C22 H22B 109.5
C21 C22 H22C 109.5
H22A C22 H22C 109.5
H22B C22 H22C 109.5
C21 C23 H23A 109.5
C21 C23 H23B 109.5
H23A C23 H23B 109.5
C21 C23 H23C 109.5
H23A C23 H23C 109.5
H23B C23 H23C 109.5
C21 C24 H24A 109.5
C21 C24 H24B 109.5
H24A C24 H24B 109.5
C21 C24 H24C 109.5
H24A C24 H24C 109.5
H24B C24 H24C 109.5
Cl3 C1S Cl4 110.6(2)
Cl3 C1S Cl5 111.3(2)
Cl4 C1S Cl5 110.0(2)
Cl3 C1S H1S 108.3
Cl4 C1S H1S 108.3
Cl5 C1S H1S 108.3

loop_
_geom_bond_atom_site_label_1
_geom_bond_atom_site_label_2
_geom_bond_distance
Pd N1 2.016(2)
Pd N2 2.023(2)
Pd Cl2 2.3054(8)
Pd Cl1 2.3054(8)
N1 C1 1.260(3)
N1 C11 1.518(4)
N2 C3 1.269(4)
N2 C21 1.514(4)
C1 C2 1.509(4)
C1 H1 0.9300
C2 C3 1.510(4)
C2 C4 1.546(4)
C2 C7 1.567(5)
C3 H3 0.9300
C4 C5 1.465(7)
C4 H4A 0.9700
C4 H4B 0.9700
C5 C6 1.520(8)
C5 H5A 0.9700
C5 H5B 0.9700
C6 C7 1.504(6)
C6 H6A 0.9700
C6 H6B 0.9700
C7 H7A 0.9700
C7 H7B 0.9700
C11 C13 1.521(5)
C11 C14 1.521(5)
C11 C12 1.526(5)
C12 H12A 0.9600
C12 H12B 0.9600
C12 H12C 0.9600
C13 H13A 0.9600
C13 H13B 0.9600
C13 H13C 0.9600
C14 H14A 0.9600
C14 H14B 0.9600
C14 H14C 0.9600
C21 C23 1.504(5)
C21 C22 1.505(5)
C21 C24 1.537(5)
C22 H22A 0.9600
C22 H22B 0.9600
C22 H22C 0.9600
C23 H23A 0.9600
C23 H23B 0.9600
C23 H23C 0.9600
C24 H24A 0.9600
C24 H24B 0.9600
C24 H24C 0.9600
C1S Cl3 1.733(4)
C1S Cl4 1.744(4)
C1S Cl5 1.748(4)
C1S H1S 0.9800

loop_
_geom_torsion_atom_site_label_1
_geom_torsion_atom_site_label_2
_geom_torsion_atom_site_label_3
_geom_torsion_atom_site_label_4
_geom_torsion
N2 Pd N1 C1 54.2(2)
Cl2 Pd N1 C1 8.0(13)
Cl1 Pd N1 C1 -116.2(2)
N2 Pd N1 C11 -127.5(2)
Cl2 Pd N1 C11 -173.7(11)
Cl1 Pd N1 C11 62.1(2)
N1 Pd N2 C3 -54.9(2)
Cl2 Pd N2 C3 122.74(19)
Cl1 Pd N2 C3 16.7(5)
N1 Pd N2 C21 127.2(2)
Cl2 Pd N2 C21 -55.2(2)
Cl1 Pd N2 C21 -161.2(3)
C11 N1 C1 C2 172.4(3)
Pd N1 C1 C2 -9.2(4)
N1 C1 C2 C3 -50.2(4)
N1 C1 C2 C4 -169.6(3)
N1 C1 C2 C7 74.2(4)
C21 N2 C3 C2 -170.8(3)
Pd N2 C3 C2 11.1(4)
C1 C2 C3 N2 48.9(4)
C4 C2 C3 N2 168.7(3)
C7 C2 C3 N2 -76.3(4)
C1 C2 C4 C5 -146.7(4)
C3 C2 C4 C5 96.3(4)
C7 C2 C4 C5 -24.4(5)
C2 C4 C5 C6 39.1(5)
C4 C5 C6 C7 -38.9(6)
C5 C6 C7 C2 23.0(5)
C1 C2 C7 C6 120.5(4)
C3 C2 C7 C6 -118.6(4)
C4 C2 C7 C6 0.2(4)
C1 N1 C11 C13 71.0(4)
Pd N1 C11 C13 -107.1(3)
C1 N1 C11 C14 -49.9(4)
Pd N1 C11 C14 131.9(3)
C1 N1 C11 C12 -168.8(3)
Pd N1 C11 C12 13.0(4)
C3 N2 C21 C23 -82.5(4)
Pd N2 C21 C23 95.3(3)
C3 N2 C21 C22 156.2(3)
Pd N2 C21 C22 -26.0(3)
C3 N2 C21 C24 37.8(4)
Pd N2 C21 C24 -144.4(3)
